data_7157687
loop_
_publ_author_name
'Borgohain, Hemi'
'Talukdar, Kangkan'
'Sarma, Bipul'
'Das, Sajal Kumar'

_publ_section_title
;
 Regioselectivity of the trifluoroethanol-promoted intramolecular
 <i>N</i>-Boc-epoxide cyclization towards 1,3-oxazolidin-2-ones and
 1,3-oxazinan-2-ones.
;
_journal_issue 37
_journal_name_full 'Organic &amp; biomolecular chemistry'
_journal_page_first 7401
_journal_page_last 7413
_journal_paper_doi 10.1039/d0ob01698e
_journal_volume 18
_journal_year 2020
_chemical_formula_sum 'C16 H15 N O3'
_chemical_formula_weight 269.29
_space_group_crystal_system orthorhombic
_space_group_IT_number 56
_space_group_name_Hall '-P 2ab 2ac'
_space_group_name_H-M_alt 'P c c n'
_atom_sites_solution_hydrogens geom
_audit_creation_method SHELXL-2014/7
_audit_update_record
;
2019-12-08 deposited with the CCDC.	2020-09-02 downloaded from the CCDC.
;
_cell_angle_alpha 90
_cell_angle_beta 90
_cell_angle_gamma 90
_cell_formula_units_Z 8
_cell_length_a 14.3884(13)
_cell_length_b 26.944(3)
_cell_length_c 6.9828(6)
_cell_measurement_reflns_used 1420
_cell_measurement_temperature 100(2)
_cell_measurement_theta_max 19.35
_cell_measurement_theta_min 2.67
_cell_volume 2707.1(5)
_computing_cell_refinement 'Bruker SAINT'
_computing_data_collection 'Bruker APEX2'
_computing_data_reduction 'Bruker SAINT'
_computing_molecular_graphics 'Bruker SHELXTL'
_computing_publication_material 'Bruker SHELXTL'
_computing_structure_refinement 'SHELXL-2014/7 (Sheldrick, 2014)'
_computing_structure_solution 'SHELXS-97 (Sheldrick 2008)'
_diffrn_ambient_temperature 100(2)
_diffrn_measured_fraction_theta_full 1.000
_diffrn_measured_fraction_theta_max 0.988
_diffrn_measurement_device_type 'Bruker APEX-II CCD'
_diffrn_measurement_method '\f and \w scans'
_diffrn_radiation_type MoK\a
_diffrn_radiation_wavelength 0.71073
_diffrn_reflns_av_R_equivalents 0.1000
_diffrn_reflns_av_unetI/netI 0.0844
_diffrn_reflns_Laue_measured_fraction_full 1.000
_diffrn_reflns_Laue_measured_fraction_max 0.988
_diffrn_reflns_limit_h_max 18
_diffrn_reflns_limit_h_min -18
_diffrn_reflns_limit_k_max 35
_diffrn_reflns_limit_k_min -27
_diffrn_reflns_limit_l_max 9
_diffrn_reflns_limit_l_min -9
_diffrn_reflns_number 21415
_diffrn_reflns_point_group_measured_fraction_full 1.000
_diffrn_reflns_point_group_measured_fraction_max 0.988
_diffrn_reflns_theta_full 25.000
_diffrn_reflns_theta_max 28.372
_diffrn_reflns_theta_min 1.512
_exptl_absorpt_coefficient_mu 0.092
_exptl_absorpt_correction_T_max 0.979
_exptl_absorpt_correction_T_min 0.968
_exptl_absorpt_correction_type multi-scan
_exptl_absorpt_process_details SADABS
_exptl_crystal_colour colourless
_exptl_crystal_density_diffrn 1.321
_exptl_crystal_description block
_exptl_crystal_F_000 1136
_exptl_crystal_size_max 0.350
_exptl_crystal_size_mid 0.280
_exptl_crystal_size_min 0.220
_refine_diff_density_max 0.171
_refine_diff_density_min -0.257
_refine_diff_density_rms 0.053
_refine_ls_extinction_method none
_refine_ls_goodness_of_fit_ref 0.767
_refine_ls_hydrogen_treatment constr
_refine_ls_matrix_type full
_refine_ls_number_parameters 182
_refine_ls_number_reflns 3356
_refine_ls_number_restraints 0
_refine_ls_restrained_S_all 0.767
_refine_ls_R_factor_all 0.1318
_refine_ls_R_factor_gt 0.0620
_refine_ls_shift/su_max 0.000
_refine_ls_shift/su_mean 0.000
_refine_ls_structure_factor_coef Fsqd
_refine_ls_weighting_details 'w=1/[\s^2^(Fo^2^)+(0.1619P)^2^+1.7095P] where P=(Fo^2^+2Fc^2^)/3'
_refine_ls_weighting_scheme calc
_refine_ls_wR_factor_gt 0.1681
_refine_ls_wR_factor_ref 0.2411
_reflns_Friedel_coverage 0.000
_reflns_number_gt 1667
_reflns_number_total 3356
_reflns_threshold_expression 'I > 2\s(I)'
_cod_data_source_file d0ob01698e2.cif
_cod_data_source_block hsd
_cod_depositor_comments 'Adding full bibliography for 7157687--7157688.cif.'
_cod_original_cell_volume 2707.1(4)
_cod_database_code 7157687
_shelx_shelxl_version_number 2014/7
_shelx_space_group_comment
;
The symmetry employed for this shelxl refinement is uniquely defined
by the following loop, which should always be used as a source of
symmetry information in preference to the above space-group names.
They are only intended as comments.
;
_shelx_estimated_absorpt_t_min 0.969
_shelx_estimated_absorpt_t_max 0.980
_exptl_absorpt_special_details SADABS

loop_
_space_group_symop_operation_xyz
'x, y, z'
'-x+1/2, -y+1/2, z'
'-x, y+1/2, -z+1/2'
'x+1/2, -y, -z+1/2'
'-x, -y, -z'
'x-1/2, y-1/2, -z'
'x, -y-1/2, z-1/2'
'-x-1/2, y, z-1/2'

loop_
_atom_site_label
_atom_site_type_symbol
_atom_site_fract_x
_atom_site_fract_y
_atom_site_fract_z
_atom_site_U_iso_or_equiv
_atom_site_adp_type
_atom_site_occupancy
_atom_site_site_symmetry_order
_atom_site_calc_flag
_atom_site_refinement_flags_posn
_atom_site_refinement_flags_adp
_atom_site_refinement_flags_occupancy
_atom_site_disorder_assembly
_atom_site_disorder_group
O1 O 0.61775(13) 0.46127(6) 0.0818(3) 0.0368(5) Uani 1 1 d . . . . .
O2 O 0.63323(14) 0.52446(7) -0.1158(3) 0.0418(5) Uani 1 1 d . . . . .
O3 O 0.61756(18) 0.45127(8) 0.6009(3) 0.0550(6) Uani 1 1 d . . . . .
H3 H 0.6248 0.4730 0.6818 0.082 Uiso 1 1 calc R U . . .
N3 N 0.63492(14) 0.54087(7) 0.2032(3) 0.0340(5) Uani 1 1 d . . . . .
C2 C 0.62779(17) 0.51065(9) 0.0514(4) 0.0317(6) Uani 1 1 d . . . . .
C4 C 0.6300(2) 0.52451(9) 0.4031(4) 0.0376(6) Uani 1 1 d . . . . .
H4A H 0.5694 0.5327 0.4550 0.045 Uiso 1 1 calc R U . . .
H4B H 0.6765 0.5420 0.4776 0.045 Uiso 1 1 calc R U . . .
C5 C 0.64592(19) 0.46927(9) 0.4207(4) 0.0365(6) Uani 1 1 d . . . . .
H5 H 0.7120 0.4620 0.4017 0.044 Uiso 1 1 calc R U . . .
C6 C 0.58975(18) 0.44295(9) 0.2699(4) 0.0333(6) Uani 1 1 d . . . . .
H6 H 0.5239 0.4506 0.2896 0.040 Uiso 1 1 calc R U . . .
C7 C 0.60211(18) 0.38725(9) 0.2708(4) 0.0361(6) Uani 1 1 d . . . . .
C8 C 0.6742(2) 0.36445(10) 0.1715(5) 0.0494(8) Uani 1 1 d . . . . .
H8 H 0.7155 0.3834 0.1000 0.059 Uiso 1 1 calc R U . . .
C9 C 0.6843(3) 0.31332(11) 0.1795(5) 0.0610(9) Uani 1 1 d . . . . .
H9 H 0.7315 0.2981 0.1103 0.073 Uiso 1 1 calc R U . . .
C10 C 0.6255(3) 0.28504(11) 0.2881(5) 0.0599(10) Uani 1 1 d . . . . .
H10 H 0.6334 0.2508 0.2944 0.072 Uiso 1 1 calc R U . . .
C11 C 0.5547(3) 0.30740(12) 0.3877(5) 0.0629(10) Uani 1 1 d . . . . .
H11 H 0.5147 0.2883 0.4619 0.075 Uiso 1 1 calc R U . . .
C12 C 0.5426(2) 0.35845(10) 0.3780(5) 0.0515(8) Uani 1 1 d . . . . .
H12 H 0.4939 0.3733 0.4443 0.062 Uiso 1 1 calc R U . . .
C13 C 0.63695(19) 0.59405(9) 0.1744(4) 0.0360(6) Uani 1 1 d . . . . .
C14 C 0.7169(2) 0.61982(10) 0.2151(5) 0.0503(8) Uani 1 1 d . . . . .
H14 H 0.7701 0.6030 0.2543 0.060 Uiso 1 1 calc R U . . .
C15 C 0.7179(3) 0.67117(11) 0.1972(6) 0.0712(11) Uani 1 1 d . . . . .
H15 H 0.7716 0.6889 0.2253 0.085 Uiso 1 1 calc R U . . .
C16 C 0.6387(3) 0.69572(12) 0.1375(6) 0.0742(12) Uani 1 1 d . . . . .
H16 H 0.6392 0.7301 0.1252 0.089 Uiso 1 1 calc R U . . .
C17 C 0.5598(3) 0.66972(12) 0.0967(6) 0.0692(11) Uani 1 1 d . . . . .
H17 H 0.5070 0.6864 0.0553 0.083 Uiso 1 1 calc R U . . .
C18 C 0.5579(2) 0.61843(11) 0.1165(5) 0.0524(8) Uani 1 1 d . . . . .
H18 H 0.5038 0.6008 0.0908 0.063 Uiso 1 1 calc R U . . .

loop_
_atom_site_aniso_label
_atom_site_aniso_U_11
_atom_site_aniso_U_22
_atom_site_aniso_U_33
_atom_site_aniso_U_23
_atom_site_aniso_U_13
_atom_site_aniso_U_12
O1 0.0562(12) 0.0290(9) 0.0251(10) -0.0033(7) 0.0043(8) -0.0013(8)
O2 0.0618(13) 0.0361(10) 0.0276(11) 0.0003(8) 0.0016(9) 0.0006(8)
O3 0.0984(18) 0.0406(11) 0.0259(11) -0.0009(8) 0.0037(11) -0.0135(11)
N3 0.0506(14) 0.0270(11) 0.0243(12) -0.0034(9) -0.0025(10) -0.0004(9)
C2 0.0373(14) 0.0312(13) 0.0267(14) -0.0001(11) 0.0005(11) 0.0017(10)
C4 0.0529(16) 0.0343(14) 0.0258(14) -0.0041(11) 0.0007(12) -0.0010(12)
C5 0.0485(16) 0.0342(14) 0.0269(14) 0.0004(11) -0.0032(12) -0.0040(11)
C6 0.0404(14) 0.0337(14) 0.0257(13) -0.0025(10) 0.0035(11) -0.0009(11)
C7 0.0517(16) 0.0284(13) 0.0283(14) -0.0018(11) -0.0015(12) -0.0030(11)
C8 0.0613(19) 0.0386(16) 0.048(2) 0.0022(14) 0.0115(15) 0.0033(14)
C9 0.083(2) 0.0406(17) 0.059(2) -0.0025(16) 0.0081(19) 0.0167(17)
C10 0.095(3) 0.0307(15) 0.054(2) 0.0013(15) -0.005(2) 0.0025(16)
C11 0.087(3) 0.0409(17) 0.061(2) 0.0025(16) 0.0089(19) -0.0139(17)
C12 0.068(2) 0.0378(16) 0.049(2) -0.0015(14) 0.0114(16) -0.0058(14)
C13 0.0536(16) 0.0282(13) 0.0261(14) -0.0029(10) -0.0013(12) -0.0003(11)
C14 0.0612(19) 0.0411(16) 0.0485(19) 0.0052(14) -0.0080(15) -0.0047(14)
C15 0.095(3) 0.0421(18) 0.076(3) 0.0075(17) -0.023(2) -0.0242(18)
C16 0.120(3) 0.0308(16) 0.072(3) 0.0022(17) -0.020(2) -0.0029(19)
C17 0.099(3) 0.0410(18) 0.067(3) -0.0015(16) -0.022(2) 0.0183(18)
C18 0.0596(19) 0.0394(16) 0.058(2) -0.0059(14) -0.0140(16) 0.0028(14)

loop_
_atom_type_symbol
_atom_type_description
_atom_type_scat_dispersion_real
_atom_type_scat_dispersion_imag
_atom_type_scat_source
C C 0.0033 0.0016 'International Tables Vol C Tables 4.2.6.8 and 6.1.1.4'
H H 0.0000 0.0000 'International Tables Vol C Tables 4.2.6.8 and 6.1.1.4'
N N 0.0061 0.0033 'International Tables Vol C Tables 4.2.6.8 and 6.1.1.4'
O O 0.0106 0.0060 'International Tables Vol C Tables 4.2.6.8 and 6.1.1.4'

loop_
_geom_angle_atom_site_label_1
_geom_angle_atom_site_label_2
_geom_angle_atom_site_label_3
_geom_angle
_geom_angle_site_symmetry_1
_geom_angle_site_symmetry_3
_geom_angle_publ_flag
C2 O1 C6 120.17(18) . . ?
C5 O3 H3 109.5 . . ?
C2 N3 C13 119.5(2) . . ?
C2 N3 C4 124.5(2) . . ?
C13 N3 C4 115.6(2) . . ?
O2 C2 N3 124.3(2) . . ?
O2 C2 O1 117.0(2) . . ?
N3 C2 O1 118.7(2) . . ?
N3 C4 C5 111.5(2) . . ?
N3 C4 H4A 109.3 . . ?
C5 C4 H4A 109.3 . . ?
N3 C4 H4B 109.3 . . ?
C5 C4 H4B 109.3 . . ?
H4A C4 H4B 108.0 . . ?
O3 C5 C6 107.9(2) . . ?
O3 C5 C4 111.6(2) . . ?
C6 C5 C4 109.0(2) . . ?
O3 C5 H5 109.4 . . ?
C6 C5 H5 109.4 . . ?
C4 C5 H5 109.4 . . ?
O1 C6 C5 108.8(2) . . ?
O1 C6 C7 107.89(19) . . ?
C5 C6 C7 113.7(2) . . ?
O1 C6 H6 108.8 . . ?
C5 C6 H6 108.8 . . ?
C7 C6 H6 108.8 . . ?
C12 C7 C8 119.1(3) . . ?
C12 C7 C6 119.2(2) . . ?
C8 C7 C6 121.6(2) . . ?
C9 C8 C7 119.8(3) . . ?
C9 C8 H8 120.1 . . ?
C7 C8 H8 120.1 . . ?
C10 C9 C8 120.7(3) . . ?
C10 C9 H9 119.6 . . ?
C8 C9 H9 119.6 . . ?
C9 C10 C11 119.7(3) . . ?
C9 C10 H10 120.2 . . ?
C11 C10 H10 120.2 . . ?
C10 C11 C12 120.2(3) . . ?
C10 C11 H11 119.9 . . ?
C12 C11 H11 119.9 . . ?
C7 C12 C11 120.4(3) . . ?
C7 C12 H12 119.8 . . ?
C11 C12 H12 119.8 . . ?
C14 C13 C18 120.8(3) . . ?
C14 C13 N3 119.2(2) . . ?
C18 C13 N3 119.8(2) . . ?
C13 C14 C15 119.6(3) . . ?
C13 C14 H14 120.2 . . ?
C15 C14 H14 120.2 . . ?
C16 C15 C14 119.7(3) . . ?
C16 C15 H15 120.2 . . ?
C14 C15 H15 120.2 . . ?
C17 C16 C15 120.2(3) . . ?
C17 C16 H16 119.9 . . ?
C15 C16 H16 119.9 . . ?
C16 C17 C18 120.4(3) . . ?
C16 C17 H17 119.8 . . ?
C18 C17 H17 119.8 . . ?
C13 C18 C17 119.3(3) . . ?
C13 C18 H18 120.4 . . ?
C17 C18 H18 120.4 . . ?

loop_
_geom_bond_atom_site_label_1
_geom_bond_atom_site_label_2
_geom_bond_distance
_geom_bond_site_symmetry_2
_geom_bond_publ_flag
O1 C2 1.355(3) . ?
O1 C6 1.459(3) . ?
O2 C2 1.228(3) . ?
O3 C5 1.409(3) . ?
O3 H3 0.8200 . ?
N3 C2 1.341(3) . ?
N3 C13 1.447(3) . ?
N3 C4 1.465(3) . ?
C4 C5 1.511(4) . ?
C4 H4A 0.9700 . ?
C4 H4B 0.9700 . ?
C5 C6 1.505(4) . ?
C5 H5 0.9800 . ?
C6 C7 1.511(3) . ?
C6 H6 0.9800 . ?
C7 C12 1.377(4) . ?
C7 C8 1.390(4) . ?
C8 C9 1.386(4) . ?
C8 H8 0.9300 . ?
C9 C10 1.368(5) . ?
C9 H9 0.9300 . ?
C10 C11 1.373(5) . ?
C10 H10 0.9300 . ?
C11 C12 1.388(4) . ?
C11 H11 0.9300 . ?
C12 H12 0.9300 . ?
C13 C14 1.374(4) . ?
C13 C18 1.374(4) . ?
C14 C15 1.389(4) . ?
C14 H14 0.9300 . ?
C15 C16 1.382(5) . ?
C15 H15 0.9300 . ?
C16 C17 1.364(5) . ?
C16 H16 0.9300 . ?
C17 C18 1.389(4) . ?
C17 H17 0.9300 . ?
C18 H18 0.9300 . ?

loop_
_geom_torsion_atom_site_label_1
_geom_torsion_atom_site_label_2
_geom_torsion_atom_site_label_3
_geom_torsion_atom_site_label_4
_geom_torsion
_geom_torsion_site_symmetry_1
_geom_torsion_site_symmetry_2
_geom_torsion_site_symmetry_3
_geom_torsion_site_symmetry_4
_geom_torsion_publ_flag
C13 N3 C2 O2 8.6(4) . . . . ?
C4 N3 C2 O2 -179.0(3) . . . . ?
C13 N3 C2 O1 -174.3(2) . . . . ?
C4 N3 C2 O1 -1.8(4) . . . . ?
C6 O1 C2 O2 -166.0(2) . . . . ?
C6 O1 C2 N3 16.7(3) . . . . ?
C2 N3 C4 C5 17.8(4) . . . . ?
C13 N3 C4 C5 -169.5(2) . . . . ?
N3 C4 C5 O3 -164.4(2) . . . . ?
N3 C4 C5 C6 -45.4(3) . . . . ?
C2 O1 C6 C5 -45.7(3) . . . . ?
C2 O1 C6 C7 -169.4(2) . . . . ?
O3 C5 C6 O1 179.7(2) . . . . ?
C4 C5 C6 O1 58.4(3) . . . . ?
O3 C5 C6 C7 -60.1(3) . . . . ?
C4 C5 C6 C7 178.6(2) . . . . ?
O1 C6 C7 C12 -147.6(3) . . . . ?
C5 C6 C7 C12 91.6(3) . . . . ?
O1 C6 C7 C8 34.7(3) . . . . ?
C5 C6 C7 C8 -86.0(3) . . . . ?
C12 C7 C8 C9 0.9(5) . . . . ?
C6 C7 C8 C9 178.6(3) . . . . ?
C7 C8 C9 C10 -1.7(5) . . . . ?
C8 C9 C10 C11 1.1(6) . . . . ?
C9 C10 C11 C12 0.2(5) . . . . ?
C8 C7 C12 C11 0.4(5) . . . . ?
C6 C7 C12 C11 -177.3(3) . . . . ?
C10 C11 C12 C7 -0.9(5) . . . . ?
C2 N3 C13 C14 -112.8(3) . . . . ?
C4 N3 C13 C14 74.1(3) . . . . ?
C2 N3 C13 C18 70.6(3) . . . . ?
C4 N3 C13 C18 -102.5(3) . . . . ?
C18 C13 C14 C15 -0.1(5) . . . . ?
N3 C13 C14 C15 -176.7(3) . . . . ?
C13 C14 C15 C16 -0.4(6) . . . . ?
C14 C15 C16 C17 0.1(6) . . . . ?
C15 C16 C17 C18 0.7(6) . . . . ?
C14 C13 C18 C17 0.9(5) . . . . ?
N3 C13 C18 C17 177.5(3) . . . . ?
C16 C17 C18 C13 -1.2(5) . . . . ?
